data_7211847
loop_
_publ_author_name
'Huang, Fu-Ping'
'Tian, Jin-Lei'
'Chen, Gong-Jun'
'Li, Dong-Dong'
'Gu, Wen'
'Liu, Xin'
'Yan, Shi-Ping'
'Liao, Dai-Zheng'
'Cheng, Peng'

_publ_section_title
;
 A case study of the ZnII-BDC/bpt mixed-ligand system: positional isomeric
 effect, structural diversification and luminescent properties
;
_journal_issue 4
_journal_name_full CrystEngComm
_journal_page_first 1269
_journal_paper_doi 10.1039/b915506f
_journal_volume 12
_journal_year 2010
_chemical_formula_sum 'C20 H15 N5 O5 Zn'
_chemical_formula_weight 470.76
_chemical_name_systematic
;
?
;
_space_group_IT_number 14
_symmetry_cell_setting monoclinic
_symmetry_space_group_name_Hall '-P 2yn'
_symmetry_space_group_name_H-M 'P 1 21/n 1'
_atom_sites_solution_hydrogens geom
_atom_sites_solution_primary direct
_atom_sites_solution_secondary difmap
_audit_creation_method SHELXL-97
_cell_angle_alpha 90.00
_cell_angle_beta 97.70(3)
_cell_angle_gamma 90.00
_cell_formula_units_Z 4
_cell_length_a 12.683(3)
_cell_length_b 11.980(2)
_cell_length_c 13.597(3)
_cell_measurement_temperature 293(2)
_cell_volume 2047.3(8)
_computing_structure_refinement 'SHELXL-97 (Sheldrick, 1997)'
_computing_structure_solution 'SHELXS-97 (Sheldrick, 1990)'
_diffrn_ambient_temperature 293(2)
_diffrn_measured_fraction_theta_full 0.991
_diffrn_measured_fraction_theta_max 0.991
_diffrn_radiation_monochromator graphite
_diffrn_radiation_source 'fine-focus sealed tube'
_diffrn_radiation_type MoK\a
_diffrn_radiation_wavelength 0.71073
_diffrn_reflns_av_R_equivalents 0.0347
_diffrn_reflns_av_sigmaI/netI 0.0340
_diffrn_reflns_limit_h_max 16
_diffrn_reflns_limit_h_min -16
_diffrn_reflns_limit_k_max 15
_diffrn_reflns_limit_k_min -15
_diffrn_reflns_limit_l_max 17
_diffrn_reflns_limit_l_min -17
_diffrn_reflns_number 15347
_diffrn_reflns_theta_full 27.48
_diffrn_reflns_theta_max 27.48
_diffrn_reflns_theta_min 3.02
_exptl_absorpt_coefficient_mu 1.243
_exptl_absorpt_correction_T_max 0.724
_exptl_absorpt_correction_T_min 0.599
_exptl_absorpt_correction_type multi-scan
_exptl_absorpt_process_details sadabs
_exptl_crystal_colour colorless
_exptl_crystal_density_diffrn 1.527
_exptl_crystal_density_method 'not measured'
_exptl_crystal_description block
_exptl_crystal_F_000 960
_exptl_crystal_size_max 0.42
_exptl_crystal_size_mid 0.35
_exptl_crystal_size_min 0.26
_refine_diff_density_max 0.638
_refine_diff_density_min -0.484
_refine_diff_density_rms 0.068
_refine_ls_extinction_method none
_refine_ls_goodness_of_fit_ref 1.041
_refine_ls_hydrogen_treatment constr
_refine_ls_matrix_type full
_refine_ls_number_parameters 280
_refine_ls_number_reflns 4667
_refine_ls_number_restraints 1
_refine_ls_restrained_S_all 1.058
_refine_ls_R_factor_all 0.0535
_refine_ls_R_factor_gt 0.0401
_refine_ls_shift/su_max 0.002
_refine_ls_shift/su_mean 0.000
_refine_ls_structure_factor_coef Fsqd
_refine_ls_weighting_details 'calc w=1/[\s^2^(Fo^2^)+(0.0403P)^2^+2.0000P] where P=(Fo^2^+2Fc^2^)/3'
_refine_ls_weighting_scheme calc
_refine_ls_wR_factor_gt 0.0895
_refine_ls_wR_factor_ref 0.0951
_reflns_number_gt 3888
_reflns_number_total 4667
_reflns_threshold_expression >2sigma(I)
_cod_data_source_file b915506f.txt
_cod_data_source_block aa6
_cod_depositor_comments
;
The following automatic conversions were performed:

'_geom_bond_publ_flag' value 'Y' changed to 'y' according to
/home/saulius/struct/CIF-dictionaries/cif_core.dic dictionary named
'cif_core.dic' version 2.4.2 from 2011-04-26 (6
times).

'_geom_angle_publ_flag' value 'Y' changed to 'y' according
to /home/saulius/struct/CIF-dictionaries/cif_core.dic dictionary
named 'cif_core.dic' version 2.4.2 from 2011-04-26 (15 times).

Automatic conversion script
Id: cif_fix_values 1891 2012-01-12 08:04:46Z andrius 
;
_cod_original_cell_volume 2047.4(7)
_cod_original_sg_symbol_H-M p21/n
_cod_database_code 7211847

loop_
_symmetry_equiv_pos_as_xyz
'x, y, z'
'-x+1/2, y+1/2, -z+1/2'
'-x, -y, -z'
'x-1/2, -y-1/2, z-1/2'

loop_
_atom_site_label
_atom_site_type_symbol
_atom_site_fract_x
_atom_site_fract_y
_atom_site_fract_z
_atom_site_U_iso_or_equiv
_atom_site_adp_type
_atom_site_occupancy
_atom_site_symmetry_multiplicity
_atom_site_calc_flag
_atom_site_refinement_flags
Zn1 Zn 0.90460(2) 1.03293(2) -0.13289(2) 0.02207(10) Uani 1 1 d .
C1 C 0.94273(19) 0.81923(19) 0.01084(18) 0.0221(5) Uani 1 1 d .
C2 C 0.89669(18) 0.70413(19) -0.00280(17) 0.0208(5) Uani 1 1 d .
C3 C 0.82582(19) 0.6804(2) -0.08681(18) 0.0240(5) Uani 1 1 d .
H3 H 0.8030 0.7370 -0.1315 0.029 Uiso 1 1 calc R
C4 C 0.7888(2) 0.5724(2) -0.10445(19) 0.0260(5) Uani 1 1 d .
C5 C 0.7170(2) 0.5464(2) -0.1984(2) 0.0309(6) Uani 1 1 d .
C6 C 0.8215(2) 0.4894(2) -0.0365(2) 0.0317(6) Uani 1 1 d .
H6 H 0.7984 0.4164 -0.0489 0.038 Uiso 1 1 calc R
C7 C 0.8879(2) 0.5141(2) 0.0493(2) 0.0313(6) Uani 1 1 d .
H7 H 0.9068 0.4587 0.0963 0.038 Uiso 1 1 calc R
C8 C 0.9265(2) 0.6211(2) 0.06571(19) 0.0269(5) Uani 1 1 d .
H8 H 0.9727 0.6373 0.1230 0.032 Uiso 1 1 calc R
C9 C 0.7315(3) 1.1892(2) -0.0726(2) 0.0412(7) Uani 1 1 d .
H9 H 0.7606 1.2379 -0.1150 0.049 Uiso 1 1 calc R
C10 C 0.6511(3) 1.2266(3) -0.0238(3) 0.0502(9) Uani 1 1 d .
H10 H 0.6260 1.2993 -0.0335 0.060 Uiso 1 1 calc R
C11 C 0.6070(3) 1.1560(3) 0.0400(3) 0.0470(8) Uani 1 1 d .
H11 H 0.5528 1.1803 0.0746 0.056 Uiso 1 1 calc R
C12 C 0.6456(2) 1.0485(2) 0.0509(2) 0.0350(6) Uani 1 1 d .
C13 C 0.7262(2) 1.0169(2) -0.0020(2) 0.0340(6) Uani 1 1 d .
H13 H 0.7510 0.9439 0.0046 0.041 Uiso 1 1 calc R
C14 C 0.6062(2) 0.9631(2) 0.1139(2) 0.0343(6) Uani 1 1 d .
C15 C 0.5828(2) 0.8122(2) 0.1848(2) 0.0356(6) Uani 1 1 d .
C16 C 0.5922(2) 0.6937(2) 0.2114(2) 0.0351(6) Uani 1 1 d .
C17 C 0.6691(3) 0.6280(3) 0.1788(3) 0.0551(9) Uani 1 1 d .
H17 H 0.7172 0.6583 0.1403 0.066 Uiso 1 1 calc R
H3A H 0.5038 1.0299 0.1813 0.121 Uiso 1 1 d RD
H5A H 0.6048 0.7822 0.7902 0.066 Uiso 1 1 d R
H5B H 0.6586 0.8799 0.7740 0.066 Uiso 1 1 d R
C18 C 0.6740(3) 0.5159(3) 0.2041(3) 0.0611(11) Uani 1 1 d .
H18 H 0.7258 0.4700 0.1831 0.073 Uiso 1 1 calc R
C19 C 0.6013(3) 0.4736(3) 0.2604(3) 0.0445(8) Uani 1 1 d .
H19 H 0.6047 0.3983 0.2775 0.053 Uiso 1 1 calc R
C20 C 0.5225(2) 0.6443(2) 0.2674(2) 0.0327(6) Uani 1 1 d .
H20 H 0.4701 0.6884 0.2895 0.039 Uiso 1 1 calc R
N1 N 0.77043(19) 1.08508(19) -0.06172(17) 0.0330(5) Uani 1 1 d .
N2 N 0.6411(2) 0.8594(2) 0.11965(19) 0.0386(6) Uani 1 1 d .
N3 N 0.5319(2) 0.97689(19) 0.17289(19) 0.0372(6) Uani 1 1 d D
N4 N 0.5145(2) 0.8801(2) 0.21954(19) 0.0391(6) Uani 1 1 d .
N5 N 0.52627(18) 0.53663(18) 0.29145(17) 0.0309(5) Uani 1 1 d .
O1 O 0.91103(16) 0.89139(15) -0.05096(15) 0.0362(5) Uani 1 1 d .
O2 O 1.01123(16) 0.83330(15) 0.08507(15) 0.0394(5) Uani 1 1 d .
O3 O 0.65922(15) 0.62349(17) -0.23902(14) 0.0364(5) Uani 1 1 d .
O4 O 0.71650(16) 0.45105(17) -0.23475(16) 0.0418(5) Uani 1 1 d .
O5 O 0.60424(18) 0.85153(18) 0.79430(19) 0.0498(6) Uani 1 1 d .

loop_
_atom_site_aniso_label
_atom_site_aniso_U_11
_atom_site_aniso_U_22
_atom_site_aniso_U_33
_atom_site_aniso_U_23
_atom_site_aniso_U_13
_atom_site_aniso_U_12
Zn1 0.02411(16) 0.01769(14) 0.02289(15) 0.00157(11) -0.00243(10) -0.00167(11)
C1 0.0208(12) 0.0205(11) 0.0257(12) -0.0029(10) 0.0058(10) -0.0008(9)
C2 0.0193(12) 0.0192(11) 0.0234(12) -0.0023(9) 0.0010(9) 0.0006(9)
C3 0.0232(12) 0.0239(12) 0.0237(12) 0.0022(10) -0.0017(10) -0.0008(10)
C4 0.0225(12) 0.0269(12) 0.0274(13) -0.0058(10) -0.0012(10) -0.0031(10)
C5 0.0260(13) 0.0384(15) 0.0280(13) -0.0084(12) 0.0022(11) -0.0106(12)
C6 0.0329(15) 0.0197(12) 0.0421(16) -0.0036(11) 0.0030(12) -0.0062(10)
C7 0.0362(15) 0.0214(13) 0.0344(14) 0.0080(11) -0.0023(12) -0.0007(11)
C8 0.0273(13) 0.0262(13) 0.0254(12) 0.0008(10) -0.0031(10) -0.0020(10)
C9 0.0533(19) 0.0243(14) 0.0488(18) 0.0046(13) 0.0171(15) -0.0029(13)
C10 0.059(2) 0.0245(14) 0.071(2) 0.0058(15) 0.0247(18) 0.0068(14)
C11 0.050(2) 0.0330(16) 0.062(2) 0.0008(15) 0.0253(17) 0.0049(14)
C12 0.0358(16) 0.0308(14) 0.0398(15) 0.0000(12) 0.0096(12) -0.0014(12)
C13 0.0369(16) 0.0257(14) 0.0404(16) 0.0061(12) 0.0084(13) 0.0012(11)
C14 0.0336(15) 0.0334(14) 0.0383(15) 0.0033(12) 0.0133(12) -0.0014(12)
C15 0.0320(15) 0.0353(15) 0.0414(16) 0.0018(13) 0.0122(12) -0.0030(12)
C16 0.0320(15) 0.0337(15) 0.0414(16) 0.0042(13) 0.0119(12) -0.0013(12)
C17 0.049(2) 0.0477(19) 0.076(2) 0.0130(18) 0.0358(19) 0.0058(16)
C18 0.057(2) 0.049(2) 0.086(3) 0.012(2) 0.042(2) 0.0181(17)
C19 0.0455(18) 0.0324(16) 0.059(2) 0.0077(14) 0.0177(15) 0.0092(14)
C20 0.0312(14) 0.0273(13) 0.0408(15) 0.0010(12) 0.0091(12) 0.0016(11)
N1 0.0376(13) 0.0254(11) 0.0373(13) 0.0011(10) 0.0099(10) -0.0014(10)
N2 0.0384(14) 0.0327(13) 0.0479(15) 0.0062(11) 0.0180(12) -0.0007(11)
N3 0.0414(14) 0.0304(13) 0.0430(14) 0.0005(11) 0.0168(11) 0.0000(11)
N4 0.0416(14) 0.0334(13) 0.0459(14) 0.0011(11) 0.0193(12) -0.0022(11)
N5 0.0284(12) 0.0283(11) 0.0363(12) 0.0001(10) 0.0048(10) -0.0009(9)
O1 0.0455(12) 0.0217(9) 0.0398(11) 0.0080(8) 0.0001(9) -0.0021(8)
O2 0.0433(12) 0.0256(10) 0.0439(12) -0.0026(9) -0.0142(9) -0.0115(9)
O3 0.0326(11) 0.0425(11) 0.0309(10) -0.0044(9) -0.0081(8) -0.0024(9)
O4 0.0346(11) 0.0429(12) 0.0463(12) -0.0235(10) -0.0007(9) -0.0081(9)
O5 0.0419(13) 0.0352(11) 0.0754(16) -0.0056(11) 0.0191(12) 0.0027(10)

loop_
_atom_type_symbol
_atom_type_description
_atom_type_scat_dispersion_real
_atom_type_scat_dispersion_imag
_atom_type_scat_source
C C 0.0033 0.0016 'International Tables Vol C Tables 4.2.6.8 and 6.1.1.4'
H H 0.0000 0.0000 'International Tables Vol C Tables 4.2.6.8 and 6.1.1.4'
N N 0.0061 0.0033 'International Tables Vol C Tables 4.2.6.8 and 6.1.1.4'
O O 0.0106 0.0060 'International Tables Vol C Tables 4.2.6.8 and 6.1.1.4'
Zn Zn 0.2839 1.4301 'International Tables Vol C Tables 4.2.6.8 and 6.1.1.4'

loop_
_geom_angle_atom_site_label_1
_geom_angle_atom_site_label_2
_geom_angle_atom_site_label_3
_geom_angle
_geom_angle_site_symmetry_1
_geom_angle_site_symmetry_3
_geom_angle_publ_flag
O2 Zn1 O1 121.03(8) 3_775 . y
O2 Zn1 O3 89.16(8) 3_775 2_654 y
O1 Zn1 O3 149.78(8) . 2_654 y
O2 Zn1 N5 94.66(9) 3_775 4_675 y
O1 Zn1 N5 87.70(9) . 4_675 y
O3 Zn1 N5 91.43(9) 2_654 4_675 y
O2 Zn1 N1 92.36(9) 3_775 . y
O1 Zn1 N1 88.39(9) . . y
O3 Zn1 N1 89.03(9) 2_654 . y
N5 Zn1 N1 172.98(9) 4_675 . y
O2 Zn1 O4 146.40(7) 3_775 2_654 y
O1 Zn1 O4 92.56(7) . 2_654 y
O3 Zn1 O4 57.31(7) 2_654 2_654 y
N5 Zn1 O4 84.88(8) 4_675 2_654 y
N1 Zn1 O4 89.47(8) . 2_654 y
O2 Zn1 C5 117.99(9) 3_775 2_654 ?
O1 Zn1 C5 120.97(9) . 2_654 ?
O3 Zn1 C5 28.83(8) 2_654 2_654 ?
N5 Zn1 C5 88.90(9) 4_675 2_654 ?
N1 Zn1 C5 88.12(9) . 2_654 ?
O4 Zn1 C5 28.51(8) 2_654 2_654 ?
O1 C1 O2 125.6(2) . . ?
O1 C1 C2 118.3(2) . . ?
O2 C1 C2 116.1(2) . . ?
C8 C2 C3 119.8(2) . . ?
C8 C2 C1 120.8(2) . . ?
C3 C2 C1 119.3(2) . . ?
C2 C3 C4 120.1(2) . . ?
C2 C3 H3 119.9 . . ?
C4 C3 H3 119.9 . . ?
C6 C4 C3 119.4(2) . . ?
C6 C4 C5 121.0(2) . . ?
C3 C4 C5 119.6(2) . . ?
O4 C5 O3 121.8(2) . . ?
O4 C5 C4 119.9(3) . . ?
O3 C5 C4 118.3(2) . . ?
O4 C5 Zn1 67.70(15) . 2_644 ?
O3 C5 Zn1 54.22(13) . 2_644 ?
C4 C5 Zn1 171.4(2) . 2_644 ?
C7 C6 C4 120.4(2) . . ?
C7 C6 H6 119.8 . . ?
C4 C6 H6 119.8 . . ?
C6 C7 C8 120.0(2) . . ?
C6 C7 H7 120.0 . . ?
C8 C7 H7 120.0 . . ?
C7 C8 C2 120.1(2) . . ?
C7 C8 H8 120.0 . . ?
C2 C8 H8 120.0 . . ?
N1 C9 C10 122.6(3) . . ?
N1 C9 H9 118.7 . . ?
C10 C9 H9 118.7 . . ?
C9 C10 C11 119.7(3) . . ?
C9 C10 H10 120.1 . . ?
C11 C10 H10 120.1 . . ?
C12 C11 C10 118.1(3) . . ?
C12 C11 H11 121.0 . . ?
C10 C11 H11 121.0 . . ?
C13 C12 C11 118.5(3) . . ?
C13 C12 C14 116.6(2) . . ?
C11 C12 C14 124.8(3) . . ?
N1 C13 C12 123.6(3) . . ?
N1 C13 H13 118.2 . . ?
C12 C13 H13 118.2 . . ?
N2 C14 N3 110.0(2) . . ?
N2 C14 C12 123.7(3) . . ?
N3 C14 C12 126.3(3) . . ?
N4 C15 N2 114.8(3) . . ?
N4 C15 C16 122.9(3) . . ?
N2 C15 C16 122.2(3) . . ?
C17 C16 C20 118.0(3) . . ?
C17 C16 C15 120.9(3) . . ?
C20 C16 C15 121.1(3) . . ?
C16 C17 C18 119.1(3) . . ?
C16 C17 H17 120.5 . . ?
C18 C17 H17 120.5 . . ?
C19 C18 C17 119.0(3) . . ?
C19 C18 H18 120.5 . . ?
C17 C18 H18 120.5 . . ?
N5 C19 C18 122.1(3) . . ?
N5 C19 H19 119.0 . . ?
C18 C19 H19 119.0 . . ?
N5 C20 C16 123.3(3) . . ?
N5 C20 H20 118.4 . . ?
C16 C20 H20 118.4 . . ?
C13 N1 C9 117.4(3) . . ?
C13 N1 Zn1 121.26(19) . . ?
C9 N1 Zn1 121.31(19) . . ?
C14 N2 C15 103.0(2) . . ?
C14 N3 N4 110.5(2) . . ?
C14 N3 H3A 126.3 . . ?
N4 N3 H3A 123.1 . . ?
C15 N4 N3 101.8(2) . . ?
C19 N5 C20 118.5(2) . . ?
C19 N5 Zn1 121.74(19) . 4_576 ?
C20 N5 Zn1 119.49(19) . 4_576 ?
C1 O1 Zn1 161.15(18) . . ?
C1 O2 Zn1 131.09(17) . 3_775 ?
C5 O3 Zn1 96.95(16) . 2_644 ?
C5 O4 Zn1 83.79(17) . 2_644 ?
H5A O5 H5B 111.3 . . ?

loop_
_geom_bond_atom_site_label_1
_geom_bond_atom_site_label_2
_geom_bond_distance
_geom_bond_site_symmetry_2
_geom_bond_publ_flag
Zn1 O2 1.9860(18) 3_775 y
Zn1 O1 2.0244(18) . y
Zn1 O3 2.1185(19) 2_654 y
Zn1 N5 2.135(2) 4_675 y
Zn1 N1 2.160(2) . y
Zn1 O4 2.412(2) 2_654 y
Zn1 C5 2.592(3) 2_654 ?
C1 O1 1.235(3) . ?
C1 O2 1.252(3) . ?
C1 C2 1.499(3) . ?
C2 C8 1.381(3) . ?
C2 C3 1.385(3) . ?
C3 C4 1.386(3) . ?
C3 H3 0.9300 . ?
C4 C6 1.382(4) . ?
C4 C5 1.498(4) . ?
C5 O4 1.245(3) . ?
C5 O3 1.259(3) . ?
C5 Zn1 2.592(3) 2_644 ?
C6 C7 1.378(4) . ?
C6 H6 0.9300 . ?
C7 C8 1.379(3) . ?
C7 H7 0.9300 . ?
C8 H8 0.9300 . ?
C9 N1 1.343(4) . ?
C9 C10 1.365(4) . ?
C9 H9 0.9300 . ?
C10 C11 1.382(4) . ?
C10 H10 0.9300 . ?
C11 C12 1.379(4) . ?
C11 H11 0.9300 . ?
C12 C13 1.379(4) . ?
C12 C14 1.464(4) . ?
C13 N1 1.328(3) . ?
C13 H13 0.9300 . ?
C14 N2 1.318(4) . ?
C14 N3 1.328(4) . ?
C15 N4 1.321(4) . ?
C15 N2 1.352(4) . ?
C15 C16 1.466(4) . ?
C16 C17 1.372(4) . ?
C16 C20 1.376(4) . ?
C17 C18 1.385(5) . ?
C17 H17 0.9300 . ?
C18 C19 1.373(5) . ?
C18 H18 0.9300 . ?
C19 N5 1.327(4) . ?
C19 H19 0.9300 . ?
C20 N5 1.330(3) . ?
C20 H20 0.9300 . ?
N3 N4 1.354(3) . ?
N3 H3A 0.7454 . ?
N5 Zn1 2.135(2) 4_576 ?
O2 Zn1 1.9860(18) 3_775 ?
O3 Zn1 2.1185(19) 2_644 ?
O4 Zn1 2.412(2) 2_644 ?
O5 H5A 0.8325 . ?
O5 H5B 0.8470 . ?

loop_
_geom_torsion_atom_site_label_1
_geom_torsion_atom_site_label_2
_geom_torsion_atom_site_label_3
_geom_torsion_atom_site_label_4
_geom_torsion
_geom_torsion_site_symmetry_1
_geom_torsion_site_symmetry_4
O1 C1 C2 C8 -177.8(2) . .
O2 C1 C2 C8 2.4(4) . .
O1 C1 C2 C3 4.1(4) . .
O2 C1 C2 C3 -175.7(2) . .
C8 C2 C3 C4 -3.0(4) . .
C1 C2 C3 C4 175.0(2) . .
C2 C3 C4 C6 1.3(4) . .
C2 C3 C4 C5 -176.5(2) . .
C6 C4 C5 O4 -26.3(4) . .
C3 C4 C5 O4 151.6(3) . .
C6 C4 C5 O3 154.5(3) . .
C3 C4 C5 O3 -27.7(4) . .
C6 C4 C5 Zn1 -178.4(11) . 2_644
C3 C4 C5 Zn1 -0.5(14) . 2_644
C3 C4 C6 C7 1.8(4) . .
C5 C4 C6 C7 179.6(3) . .
C4 C6 C7 C8 -3.2(4) . .
C6 C7 C8 C2 1.5(4) . .
C3 C2 C8 C7 1.6(4) . .
C1 C2 C8 C7 -176.4(2) . .
N1 C9 C10 C11 0.3(6) . .
C9 C10 C11 C12 -1.0(6) . .
C10 C11 C12 C13 0.2(5) . .
C10 C11 C12 C14 -178.8(3) . .
C11 C12 C13 N1 1.3(5) . .
C14 C12 C13 N1 -179.6(3) . .
C13 C12 C14 N2 -2.2(5) . .
C11 C12 C14 N2 176.8(3) . .
C13 C12 C14 N3 177.7(3) . .
C11 C12 C14 N3 -3.2(5) . .
N4 C15 C16 C17 -175.6(3) . .
N2 C15 C16 C17 6.7(5) . .
N4 C15 C16 C20 6.3(5) . .
N2 C15 C16 C20 -171.3(3) . .
C20 C16 C17 C18 -0.6(5) . .
C15 C16 C17 C18 -178.7(4) . .
C16 C17 C18 C19 0.5(6) . .
C17 C18 C19 N5 0.1(6) . .
C17 C16 C20 N5 0.2(5) . .
C15 C16 C20 N5 178.3(3) . .
C12 C13 N1 C9 -1.9(4) . .
C12 C13 N1 Zn1 175.1(2) . .
C10 C9 N1 C13 1.1(5) . .
C10 C9 N1 Zn1 -175.9(3) . .
O2 Zn1 N1 C13 -128.1(2) 3_775 .
O1 Zn1 N1 C13 -7.1(2) . .
O3 Zn1 N1 C13 142.8(2) 2_654 .
N5 Zn1 N1 C13 49.0(8) 4_675 .
O4 Zn1 N1 C13 85.5(2) 2_654 .
C5 Zn1 N1 C13 113.9(2) 2_654 .
O2 Zn1 N1 C9 48.8(2) 3_775 .
O1 Zn1 N1 C9 169.8(2) . .
O3 Zn1 N1 C9 -40.3(2) 2_654 .
N5 Zn1 N1 C9 -134.0(7) 4_675 .
O4 Zn1 N1 C9 -97.6(2) 2_654 .
C5 Zn1 N1 C9 -69.1(2) 2_654 .
N3 C14 N2 C15 0.5(3) . .
C12 C14 N2 C15 -179.6(3) . .
N4 C15 N2 C14 -0.2(4) . .
C16 C15 N2 C14 177.7(3) . .
N2 C14 N3 N4 -0.7(4) . .
C12 C14 N3 N4 179.4(3) . .
N2 C15 N4 N3 -0.2(3) . .
C16 C15 N4 N3 -178.0(3) . .
C14 N3 N4 C15 0.5(3) . .
C18 C19 N5 C20 -0.5(5) . .
C18 C19 N5 Zn1 174.0(3) . 4_576
C16 C20 N5 C19 0.3(4) . .
C16 C20 N5 Zn1 -174.3(2) . 4_576
O2 C1 O1 Zn1 19.7(8) . .
C2 C1 O1 Zn1 -160.1(5) . .
O2 Zn1 O1 C1 -21.7(6) 3_775 .
O3 Zn1 O1 C1 161.3(5) 2_654 .
N5 Zn1 O1 C1 72.4(6) 4_675 .
N1 Zn1 O1 C1 -113.5(6) . .
O4 Zn1 O1 C1 157.1(6) 2_654 .
C5 Zn1 O1 C1 159.7(6) 2_654 .
O1 C1 O2 Zn1 -0.9(4) . 3_775
C2 C1 O2 Zn1 178.85(17) . 3_775
O4 C5 O3 Zn1 -4.1(3) . 2_644
C4 C5 O3 Zn1 175.2(2) . 2_644
O3 C5 O4 Zn1 3.6(3) . 2_644
C4 C5 O4 Zn1 -175.7(2) . 2_644
